data_2222574
loop_
_publ_author_name
'Balasubramani, Kasthuri'
'Fun, Hoong-Kun'

_publ_section_title
;
 2,3-Diaminopyridinium 3-aminobenzoate
;
_journal_coeditor_code BT2977
_journal_issue 8
_journal_name_full 'Acta Crystallographica Section E'
_journal_page_first o1729
_journal_page_last o1730
_journal_paper_doi 10.1107/S1600536809024362
_journal_volume 65
_journal_year 2009
_chemical_formula_iupac 'C5 H8 N3 +, C7 H6 N O2 -'
_chemical_formula_moiety 'C5 H8 N3 +, C7 H6 N O2 -'
_chemical_formula_sum 'C12 H14 N4 O2'
_chemical_formula_weight 246.27
_chemical_name_systematic
;
2,3-Diaminopyridinium 3-aminobenzoate
;
_space_group_IT_number 14
_symmetry_cell_setting monoclinic
_symmetry_space_group_name_Hall '-P 2ybc'
_symmetry_space_group_name_H-M 'P 1 21/c 1'
_atom_sites_solution_hydrogens geom
_atom_sites_solution_primary direct
_atom_sites_solution_secondary difmap
_audit_creation_method SHELXL-97
_cell_angle_alpha 90.00
_cell_angle_beta 106.8110(10)
_cell_angle_gamma 90.00
_cell_formula_units_Z 4
_cell_length_a 9.9119(2)
_cell_length_b 10.1751(2)
_cell_length_c 12.4060(2)
_cell_measurement_reflns_used 3436
_cell_measurement_temperature 100.00(10)
_cell_measurement_theta_max 32.62
_cell_measurement_theta_min 2.94
_cell_volume 1197.73(4)
_computing_cell_refinement 'SAINT (Bruker, 2005)'
_computing_data_collection 'APEX2 (Bruker, 2005)'
_computing_data_reduction 'SAINT (Bruker, 2005)'
_computing_molecular_graphics 'SHELXTL (Sheldrick, 2008)'
_computing_publication_material 'SHELXTL (Sheldrick, 2008) and PLATON (Spek, 2009)'
_computing_structure_refinement 'SHELXTL (Sheldrick, 2008)'
_computing_structure_solution 'SHELXTL (Sheldrick, 2008)'
_diffrn_ambient_temperature 100.00(10)
_diffrn_measured_fraction_theta_full 0.996
_diffrn_measured_fraction_theta_max 0.996
_diffrn_measurement_device_type
;
Bruker SMART APEXII CCD area-detector
;
_diffrn_measurement_method '\f and \w'
_diffrn_radiation_monochromator graphite
_diffrn_radiation_source 'fine-focus sealed tube'
_diffrn_radiation_type MoK\a
_diffrn_radiation_wavelength 0.71073
_diffrn_reflns_av_R_equivalents 0.0460
_diffrn_reflns_av_sigmaI/netI 0.0453
_diffrn_reflns_limit_h_max 15
_diffrn_reflns_limit_h_min -14
_diffrn_reflns_limit_k_max 15
_diffrn_reflns_limit_k_min -12
_diffrn_reflns_limit_l_max 18
_diffrn_reflns_limit_l_min -18
_diffrn_reflns_number 19514
_diffrn_reflns_theta_full 32.82
_diffrn_reflns_theta_max 32.82
_diffrn_reflns_theta_min 2.15
_diffrn_standards_number 0
_exptl_absorpt_coefficient_mu 0.097
_exptl_absorpt_correction_T_max 0.9941
_exptl_absorpt_correction_T_min 0.9568
_exptl_absorpt_correction_type multi-scan
_exptl_absorpt_process_details '(SADABS; Bruker, 2005)'
_exptl_crystal_colour brown
_exptl_crystal_density_diffrn 1.366
_exptl_crystal_density_method 'not measured'
_exptl_crystal_description plate
_exptl_crystal_F_000 520
_exptl_crystal_size_max 0.46
_exptl_crystal_size_mid 0.14
_exptl_crystal_size_min 0.06
_refine_diff_density_max 0.328
_refine_diff_density_min -0.234
_refine_ls_extinction_method none
_refine_ls_goodness_of_fit_ref 1.059
_refine_ls_hydrogen_treatment refall
_refine_ls_matrix_type full
_refine_ls_number_parameters 219
_refine_ls_number_reflns 4434
_refine_ls_number_restraints 0
_refine_ls_restrained_S_all 1.059
_refine_ls_R_factor_all 0.0816
_refine_ls_R_factor_gt 0.0496
_refine_ls_shift/su_max 0.000
_refine_ls_shift/su_mean 0.000
_refine_ls_structure_factor_coef Fsqd
_refine_ls_weighting_details 'calc w=1/[\s^2^(Fo^2^)+(0.0681P)^2^+0.0752P] where P=(Fo^2^+2Fc^2^)/3'
_refine_ls_weighting_scheme calc
_refine_ls_wR_factor_gt 0.1224
_refine_ls_wR_factor_ref 0.1417
_reflns_number_gt 2965
_reflns_number_total 4434
_reflns_threshold_expression I>2\s(I)
_cod_data_source_file bt2977.cif
_cod_data_source_block I
_cod_depositor_comments
;
The following automatic conversions were performed:
'_symmetry_cell_setting' value 'Monoclinic' changed to 'monoclinic'
according to '/home/saulius/struct/CIF-dictionaries/cif_core.dic'
dictionary named 'cif_core.dic' version 2.4.1 from 2010-06-29.

Automatic conversion script
Id: cif_fix_enum 1527 2010-12-29 10:47:43Z saulius 

The following automatic conversions were performed:

'_symmetry_cell_setting' value 'Monoclinic' changed to 'monoclinic'
according to /home/saulius/struct/CIF-dictionaries/cif_core.dic
dictionary named 'cif_core.dic' version 2.4.1 from 2010-06-29.

Automatic conversion script
Id: cif_fix_values 1715 2011-07-08 13:25:40Z adriana 
;
_cod_original_sg_symbol_H-M 'P 21/c'
_cod_database_code 2222574
_cod_database_fobs_code 2222574

loop_
_symmetry_equiv_pos_as_xyz
'x, y, z'
'-x, y+1/2, -z+1/2'
'-x, -y, -z'
'x, -y-1/2, z-1/2'

loop_
_atom_site_type_symbol
_atom_site_label
_atom_site_fract_x
_atom_site_fract_y
_atom_site_fract_z
_atom_site_U_iso_or_equiv
_atom_site_adp_type
_atom_site_calc_flag
_atom_site_refinement_flags
_atom_site_occupancy
_atom_site_disorder_assembly
_atom_site_disorder_group
N N1 0.45804(11) 0.32315(11) 0.46427(8) 0.0219(2) Uani d . 1 . .
N N2 0.56864(12) 0.28026(12) 0.32806(9) 0.0252(2) Uani d . 1 . .
N N3 0.36894(13) 0.43692(12) 0.17546(9) 0.0275(2) Uani d . 1 . .
C C8 0.46690(12) 0.34222(12) 0.35929(10) 0.0199(2) Uani d . 1 . .
C C9 0.36669(13) 0.42721(12) 0.28567(10) 0.0223(2) Uani d . 1 . .
C C10 0.26897(14) 0.48893(14) 0.32782(11) 0.0276(3) Uani d . 1 . .
C C11 0.26420(14) 0.46612(14) 0.43889(12) 0.0286(3) Uani d . 1 . .
C C12 0.35938(13) 0.38245(13) 0.50509(11) 0.0252(3) Uani d . 1 . .
H H10 0.1974(16) 0.5508(16) 0.2749(13) 0.032(4) Uiso d . 1 . .
H H11 0.1881(16) 0.5151(16) 0.4685(13) 0.033(4) Uiso d . 1 . .
H H12 0.3671(16) 0.3657(15) 0.5851(13) 0.028(4) Uiso d . 1 . .
H H1N1 0.5279(18) 0.2611(17) 0.5122(14) 0.040(5) Uiso d . 1 . .
H H1N2 0.6338(18) 0.2303(17) 0.3822(15) 0.040(5) Uiso d . 1 . .
H H2N2 0.5864(19) 0.2985(18) 0.2620(16) 0.045(5) Uiso d . 1 . .
H H1N3 0.453(2) 0.4228(19) 0.1593(16) 0.056(6) Uiso d . 1 . .
H H2N3 0.311(2) 0.504(2) 0.1305(16) 0.053(5) Uiso d . 1 . .
C C4 0.96875(12) -0.19646(13) 0.66376(10) 0.0226(2) Uani d . 1 . .
C C5 0.89408(12) -0.08847(12) 0.60585(10) 0.0206(2) Uani d . 1 . .
H H1 0.7131(18) -0.0025(17) 0.7829(14) 0.042(5) Uiso d . 1 . .
H H2 0.8458(18) -0.1824(17) 0.8828(15) 0.039(4) Uiso d . 1 . .
H H3 1.0060(16) -0.3052(16) 0.8108(13) 0.032(4) Uiso d . 1 . .
H H5 0.9082(15) -0.0651(14) 0.5321(12) 0.023(4) Uiso d . 1 . .
C C6 0.80059(12) -0.01887(12) 0.64902(9) 0.0191(2) Uani d . 1 . .
C C7 0.72259(12) 0.09741(12) 0.58352(9) 0.0198(2) Uani d . 1 . .
O O1 0.75796(9) 0.13487(9) 0.49856(7) 0.0232(2) Uani d . 1 . .
O O2 0.62586(10) 0.15115(9) 0.61617(7) 0.0259(2) Uani d . 1 . .
N N4 1.05563(14) -0.26916(14) 0.61717(11) 0.0347(3) Uani d . 1 . .
C C1 0.78080(13) -0.05510(13) 0.75193(10) 0.0231(2) Uani d . 1 . .
C C2 0.85824(14) -0.16013(13) 0.81132(11) 0.0261(3) Uani d . 1 . .
C C3 0.94998(13) -0.23049(13) 0.76778(11) 0.0249(3) Uani d . 1 . .
H H1N4 1.097(2) -0.224(2) 0.5680(17) 0.057(6) Uiso d . 1 . .
H H2N4 1.109(2) -0.329(2) 0.6604(17) 0.053(5) Uiso d . 1 . .

loop_
_atom_site_aniso_label
_atom_site_aniso_U_11
_atom_site_aniso_U_22
_atom_site_aniso_U_33
_atom_site_aniso_U_12
_atom_site_aniso_U_13
_atom_site_aniso_U_23
N1 0.0232(5) 0.0234(5) 0.0198(5) 0.0005(4) 0.0075(4) 0.0013(4)
N2 0.0283(5) 0.0289(6) 0.0206(5) 0.0065(4) 0.0105(4) 0.0062(4)
N3 0.0298(6) 0.0314(6) 0.0196(5) 0.0039(5) 0.0045(4) 0.0048(4)
C8 0.0208(5) 0.0193(5) 0.0196(5) -0.0018(4) 0.0059(4) 0.0005(4)
C9 0.0225(5) 0.0220(6) 0.0204(5) -0.0007(5) 0.0031(4) 0.0010(4)
C10 0.0238(6) 0.0285(7) 0.0283(6) 0.0038(5) 0.0041(5) 0.0003(5)
C11 0.0252(6) 0.0307(7) 0.0310(7) 0.0016(5) 0.0097(5) -0.0041(5)
C12 0.0262(6) 0.0280(7) 0.0234(6) -0.0009(5) 0.0104(5) -0.0029(5)
C4 0.0201(5) 0.0230(6) 0.0257(6) -0.0015(5) 0.0083(4) 0.0014(5)
C5 0.0209(5) 0.0223(6) 0.0187(5) -0.0014(4) 0.0057(4) 0.0012(4)
C6 0.0200(5) 0.0196(5) 0.0171(5) -0.0019(4) 0.0043(4) -0.0002(4)
C7 0.0231(5) 0.0207(6) 0.0151(5) -0.0020(4) 0.0046(4) -0.0015(4)
O1 0.0251(4) 0.0266(5) 0.0183(4) 0.0010(4) 0.0072(3) 0.0034(3)
O2 0.0318(5) 0.0272(5) 0.0213(4) 0.0078(4) 0.0116(4) 0.0033(3)
N4 0.0351(6) 0.0352(7) 0.0405(7) 0.0139(5) 0.0216(5) 0.0126(6)
C1 0.0257(6) 0.0234(6) 0.0217(6) 0.0010(5) 0.0096(5) 0.0016(5)
C2 0.0302(6) 0.0279(7) 0.0223(6) 0.0012(5) 0.0107(5) 0.0061(5)
C3 0.0235(6) 0.0243(6) 0.0273(6) 0.0016(5) 0.0078(5) 0.0067(5)

loop_
_atom_type_symbol
_atom_type_description
_atom_type_scat_dispersion_real
_atom_type_scat_dispersion_imag
_atom_type_scat_source
C C 0.0033 0.0016 'International Tables Vol C Tables 4.2.6.8 and 6.1.1.4'
H H 0.0000 0.0000 'International Tables Vol C Tables 4.2.6.8 and 6.1.1.4'
N N 0.0061 0.0033 'International Tables Vol C Tables 4.2.6.8 and 6.1.1.4'
O O 0.0106 0.0060 'International Tables Vol C Tables 4.2.6.8 and 6.1.1.4'

loop_
_geom_angle_atom_site_label_1
_geom_angle_atom_site_label_2
_geom_angle_atom_site_label_3
_geom_angle_site_symmetry_1
_geom_angle_site_symmetry_3
_geom_angle
_geom_angle_publ_flag
C8 N1 C12 . . 123.37(11) ?
C8 N1 H1N1 . . 116.1(10) ?
C12 N1 H1N1 . . 120.5(10) ?
C8 N2 H1N2 . . 118.0(10) ?
C8 N2 H2N2 . . 121.7(12) ?
H1N2 N2 H2N2 . . 119.1(15) ?
C9 N3 H1N3 . . 118.6(12) ?
C9 N3 H2N3 . . 116.7(11) ?
H1N3 N3 H2N3 . . 114.2(16) ?
N2 C8 N1 . . 118.57(11) ?
N2 C8 C9 . . 122.86(11) ?
N1 C8 C9 . . 118.57(11) ?
N3 C9 C10 . . 123.98(12) ?
N3 C9 C8 . . 118.02(11) ?
C10 C9 C8 . . 117.90(11) ?
C9 C10 C11 . . 121.41(12) ?
C9 C10 H10 . . 117.8(8) ?
C11 C10 H10 . . 120.8(8) ?
C12 C11 C10 . . 118.71(12) ?
C12 C11 H11 . . 121.8(9) ?
C10 C11 H11 . . 119.4(9) ?
C11 C12 N1 . . 120.00(12) ?
C11 C12 H12 . . 123.7(9) ?
N1 C12 H12 . . 116.1(9) ?
N4 C4 C3 . . 121.21(12) ?
N4 C4 C5 . . 120.39(11) ?
C3 C4 C5 . . 118.38(11) ?
C6 C5 C4 . . 120.92(11) ?
C6 C5 H5 . . 121.3(8) ?
C4 C5 H5 . . 117.7(8) ?
C5 C6 C1 . . 120.21(11) ?
C5 C6 C7 . . 118.99(10) ?
C1 C6 C7 . . 120.79(11) ?
O1 C7 O2 . . 123.71(11) ?
O1 C7 C6 . . 117.51(10) ?
O2 C7 C6 . . 118.77(10) ?
C4 N4 H1N4 . . 116.5(12) ?
C4 N4 H2N4 . . 117.0(12) ?
H1N4 N4 H2N4 . . 115.6(17) ?
C2 C1 C6 . . 118.93(12) ?
C2 C1 H1 . . 121.7(10) ?
C6 C1 H1 . . 119.3(10) ?
C3 C2 C1 . . 120.88(12) ?
C3 C2 H2 . . 121.0(10) ?
C1 C2 H2 . . 118.1(10) ?
C2 C3 C4 . . 120.64(12) ?
C2 C3 H3 . . 120.7(9) ?
C4 C3 H3 . . 118.6(9) ?

loop_
_geom_bond_atom_site_label_1
_geom_bond_atom_site_label_2
_geom_bond_site_symmetry_2
_geom_bond_distance
_geom_bond_publ_flag
N1 C8 . 1.3445(15) ?
N1 C12 . 1.3650(16) ?
N1 H1N1 . 0.997(18) ?
N2 C8 . 1.3382(16) ?
N2 H1N2 . 0.936(18) ?
N2 H2N2 . 0.906(19) ?
N3 C9 . 1.3775(16) ?
N3 H1N3 . 0.92(2) ?
N3 H2N3 . 0.96(2) ?
C8 C9 . 1.4296(16) ?
C9 C10 . 1.3781(18) ?
C10 C11 . 1.4115(19) ?
C10 H10 . 1.030(16) ?
C11 C12 . 1.3569(19) ?
C11 H11 . 1.054(16) ?
C12 H12 . 0.988(15) ?
C4 N4 . 1.3822(17) ?
C4 C3 . 1.3995(17) ?
C4 C5 . 1.4013(17) ?
C5 C6 . 1.3907(16) ?
C5 H5 . 0.994(14) ?
C6 C1 . 1.3961(16) ?
C6 C7 . 1.5147(17) ?
C7 O1 . 1.2621(14) ?
C7 O2 . 1.2677(14) ?
N4 H1N4 . 0.95(2) ?
N4 H2N4 . 0.88(2) ?
C1 C2 . 1.3954(18) ?
C1 H1 . 1.017(17) ?
C2 C3 . 1.3839(18) ?
C2 H2 . 0.957(17) ?
C3 H3 . 1.000(16) ?

loop_
_geom_hbond_atom_site_label_D
_geom_hbond_atom_site_label_H
_geom_hbond_atom_site_label_A
_geom_hbond_site_symmetry_A
_geom_hbond_distance_DH
_geom_hbond_distance_HA
_geom_hbond_distance_DA
_geom_hbond_angle_DHA
N2 H2N2 O2 4_565 0.91(2) 2.02(2) 2.9293(14) 177.1(17)
N3 H1N3 O2 4_565 0.92(2) 2.08(2) 2.9854(16) 167.3(18)
N3 H2N3 O1 2_655 0.96(2) 2.04(2) 2.9544(14) 158.1(16)
N4 H1N4 O1 3_756 0.95(2) 2.06(2) 2.9794(15) 162.3(18)
N1 H1N1 O2 . 0.99(2) 1.77(2) 2.7510(13) 167.1(15)
N2 H1N2 O1 . 0.94(2) 1.87(2) 2.8086(14) 175.7(16)

loop_
_geom_torsion_atom_site_label_1
_geom_torsion_atom_site_label_2
_geom_torsion_atom_site_label_3
_geom_torsion_atom_site_label_4
_geom_torsion_site_symmetry_1
_geom_torsion_site_symmetry_2
_geom_torsion_site_symmetry_3
_geom_torsion_site_symmetry_4
_geom_torsion
_geom_torsion_publ_flag
C12 N1 C8 N2 . . . . 179.31(11) ?
C12 N1 C8 C9 . . . . -1.04(17) ?
N2 C8 C9 N3 . . . . 5.26(18) ?
N1 C8 C9 N3 . . . . -174.37(11) ?
N2 C8 C9 C10 . . . . -178.13(12) ?
N1 C8 C9 C10 . . . . 2.23(17) ?
N3 C9 C10 C11 . . . . 174.31(12) ?
C8 C9 C10 C11 . . . . -2.08(19) ?
C9 C10 C11 C12 . . . . 0.7(2) ?
C10 C11 C12 N1 . . . . 0.6(2) ?
C8 N1 C12 C11 . . . . -0.41(19) ?
N4 C4 C5 C6 . . . . 176.53(12) ?
C3 C4 C5 C6 . . . . -1.75(18) ?
C4 C5 C6 C1 . . . . 0.65(18) ?
C4 C5 C6 C7 . . . . 179.83(11) ?
C5 C6 C7 O1 . . . . -7.75(16) ?
C1 C6 C7 O1 . . . . 171.43(11) ?
C5 C6 C7 O2 . . . . 171.97(11) ?
C1 C6 C7 O2 . . . . -8.85(17) ?
C5 C6 C1 C2 . . . . 1.28(18) ?
C7 C6 C1 C2 . . . . -177.89(11) ?
C6 C1 C2 C3 . . . . -2.1(2) ?
C1 C2 C3 C4 . . . . 1.0(2) ?
N4 C4 C3 C2 . . . . -177.33(13) ?
C5 C4 C3 C2 . . . . 0.93(19) ?

loop_
_cod_related_entry_id
_cod_related_entry_database
_cod_related_entry_code
1 ChemSpider 30655823
